data_7205331
loop_
_publ_author_name
'Zheng, Sheng-Run'
'Cai, Song-Liang'
'Pan, Mei'
'Fan, Jun'
'Xiao, Tian-Tian'
'Zhang, Wei-Guang'

_publ_section_title
;
 The construction of coordination networks based on imidazole-based
 dicarboxylate ligand containing hydroxymethyl group
;
_journal_issue 3
_journal_name_full CrystEngComm
_journal_page_first 883
_journal_paper_doi 10.1039/c0ce00369g
_journal_volume 13
_journal_year 2011
_chemical_formula_sum 'C16 H19 Cu2 N4 O11.5'
_chemical_formula_weight 578.43
_chemical_name_systematic
; 
 ? 
;
_space_group_IT_number 14
_symmetry_cell_setting monoclinic
_symmetry_space_group_name_Hall '-P 2yn'
_symmetry_space_group_name_H-M 'P 1 21/n 1'
_atom_sites_solution_hydrogens geom
_atom_sites_solution_primary direct
_atom_sites_solution_secondary difmap
_audit_creation_method SHELXL-97
_cell_angle_alpha 90.00
_cell_angle_beta 94.310(2)
_cell_angle_gamma 90.00
_cell_formula_units_Z 4
_cell_length_a 9.7125(16)
_cell_length_b 18.472(3)
_cell_length_c 11.850(2)
_cell_measurement_temperature 298(2)
_cell_volume 2120.0(6)
_computing_cell_refinement 'Bruker SMART'
_computing_data_collection 'Bruker SMART'
_computing_data_reduction 'Bruker SAINT'
_computing_molecular_graphics 'Bruker SHELXTL'
_computing_publication_material 'Bruker SHELXTL'
_computing_structure_refinement 'SHELXL-97 (Sheldrick, 1997)'
_computing_structure_solution 'SHELXS-97 (Sheldrick, 1990)'
_diffrn_ambient_temperature 298(2)
_diffrn_measured_fraction_theta_full 0.993
_diffrn_measured_fraction_theta_max 0.993
_diffrn_measurement_device_type 'CCD area detector'
_diffrn_measurement_method 'phi and omega scans'
_diffrn_radiation_monochromator graphite
_diffrn_radiation_source 'fine-focus sealed tube'
_diffrn_radiation_type MoK\a
_diffrn_radiation_wavelength 0.71073
_diffrn_reflns_av_R_equivalents 0.0278
_diffrn_reflns_av_sigmaI/netI 0.0342
_diffrn_reflns_limit_h_max 11
_diffrn_reflns_limit_h_min -12
_diffrn_reflns_limit_k_max 23
_diffrn_reflns_limit_k_min -23
_diffrn_reflns_limit_l_max 6
_diffrn_reflns_limit_l_min -15
_diffrn_reflns_number 12324
_diffrn_reflns_theta_full 27.00
_diffrn_reflns_theta_max 27.00
_diffrn_reflns_theta_min 2.05
_exptl_absorpt_coefficient_mu 2.077
_exptl_absorpt_correction_T_max 0.6579
_exptl_absorpt_correction_T_min 0.5746
_exptl_absorpt_correction_type multi-scan
_exptl_absorpt_process_details 'SADABS (Sheldrick,1996)'
_exptl_crystal_colour green
_exptl_crystal_density_diffrn 1.812
_exptl_crystal_density_method 'not measured'
_exptl_crystal_description block
_exptl_crystal_F_000 1172
_exptl_crystal_size_max 0.30
_exptl_crystal_size_mid 0.25
_exptl_crystal_size_min 0.22
_refine_diff_density_max 1.376
_refine_diff_density_min -0.438
_refine_diff_density_rms 0.109
_refine_ls_extinction_method none
_refine_ls_goodness_of_fit_ref 0.944
_refine_ls_hydrogen_treatment mixed
_refine_ls_matrix_type full
_refine_ls_number_parameters 322
_refine_ls_number_reflns 4592
_refine_ls_number_restraints 3
_refine_ls_restrained_S_all 0.945
_refine_ls_R_factor_all 0.0495
_refine_ls_R_factor_gt 0.0394
_refine_ls_shift/su_max 0.003
_refine_ls_shift/su_mean 0.000
_refine_ls_structure_factor_coef Fsqd
_refine_ls_weighting_details 'calc w=1/[\s^2^(Fo^2^)+(0.0796P)^2^+4.4463P] where P=(Fo^2^+2Fc^2^)/3'
_refine_ls_weighting_scheme calc
_refine_ls_wR_factor_gt 0.1179
_refine_ls_wR_factor_ref 0.1262
_reflns_number_gt 3767
_reflns_number_total 4592
_reflns_threshold_expression >2sigma(I)
_cod_data_source_file C0CE00369G.TXT
_cod_data_source_block zsr3
_cod_depositor_comments
;
The following automatic conversions were performed:
'_symmetry_cell_setting' value 'Monoclinic' changed to 'monoclinic'
according to '/home/saulius/struct/CIF-dictionaries/cif_core.dic'
dictionary named 'cif_core.dic' version 2.4.1 from 2010-06-29.

Automatic conversion script
Id: cif_fix_enum 1555 2011-01-17 13:19:09Z saulius 
;
_cod_original_sg_symbol_H-M 'P2(1)/n  '
_cod_original_formula_sum 'C16 H19 Cu2 N4 O11.50'
_cod_database_code 7205331

loop_
_symmetry_equiv_pos_as_xyz
'x, y, z'
'-x+1/2, y+1/2, -z+1/2'
'-x, -y, -z'
'x-1/2, -y-1/2, z-1/2'

loop_
_atom_site_label
_atom_site_type_symbol
_atom_site_fract_x
_atom_site_fract_y
_atom_site_fract_z
_atom_site_U_iso_or_equiv
_atom_site_adp_type
_atom_site_occupancy
_atom_site_symmetry_multiplicity
_atom_site_calc_flag
_atom_site_refinement_flags
_atom_site_disorder_assembly
_atom_site_disorder_group
Cu2 Cu 0.659343(18) 0.107570(10) 0.111648(16) 0.02102(4) Uani 1 1 d U . .
Cu1 Cu 0.150577(18) 0.179273(10) 0.338955(16) 0.02264(5) Uani 1 1 d . . .
O3 O 0.33649(11) -0.01956(6) -0.02044(9) 0.0252(3) Uani 1 1 d . . .
N2 N 0.46642(12) 0.09177(6) 0.15385(11) 0.0195(3) Uani 1 1 d . . .
O5 O 0.48310(11) 0.26654(6) 0.27647(10) 0.0317(3) Uani 1 1 d . . .
N4 N 1.47797(13) 0.28063(7) -0.10364(12) 0.0257(3) Uani 1 1 d . . .
N3 N 0.84678(13) 0.14315(7) 0.07055(11) 0.0215(3) Uani 1 1 d . . .
O6 O 0.63242(12) 0.20132(6) 0.18714(11) 0.0376(3) Uani 1 1 d . . .
O1 O 0.05528(11) 0.08739(6) 0.29921(10) 0.0296(3) Uani 1 1 d . . .
C3 C 0.36339(14) 0.04164(8) 0.15293(12) 0.0194(3) Uani 1 1 d . . .
O2 O 0.08451(13) -0.01856(6) 0.21215(12) 0.0416(4) Uani 1 1 d . . .
C6 C 0.51722(15) 0.21003(8) 0.22964(13) 0.0237(4) Uani 1 1 d . . .
C1 C 0.12583(16) 0.04179(9) 0.24375(14) 0.0251(4) Uani 1 1 d . . .
N1 N 0.30110(12) 0.13563(7) 0.25619(11) 0.0199(3) Uani 1 1 d . . .
C4 C 0.36154(14) -0.02738(8) 0.08523(13) 0.0216(4) Uani 1 1 d . . .
C2 C 0.26269(15) 0.06873(8) 0.21695(13) 0.0203(4) Uani 1 1 d . . .
O4 O 0.37987(14) -0.08562(6) 0.13486(11) 0.0356(3) Uani 1 1 d . . .
C5 C 0.42453(15) 0.14699(8) 0.21681(12) 0.0198(3) Uani 1 1 d . . .
C15 C 1.42809(16) 0.21635(9) -0.13952(14) 0.0276(4) Uani 1 1 d . . .
H15A H 1.4745 0.1911 -0.1930 0.033 Uiso 1 1 calc R . .
C10 C 1.06428(16) 0.12248(8) -0.00549(14) 0.0250(4) Uani 1 1 d . . .
H10A H 1.1229 0.0901 -0.0382 0.030 Uiso 1 1 calc R . .
C9 C 1.10541(15) 0.19380(8) 0.01397(13) 0.0221(4) Uani 1 1 d . . .
C11 C 0.93637(16) 0.09981(8) 0.02374(14) 0.0244(4) Uani 1 1 d . . .
H11A H 0.9113 0.0518 0.0101 0.029 Uiso 1 1 calc R . .
C8 C 1.01252(17) 0.23828(9) 0.06441(15) 0.0301(4) Uani 1 1 d . . .
H8A H 1.0354 0.2863 0.0804 0.036 Uiso 1 1 calc R . .
C12 C 1.23711(15) 0.22316(9) -0.02329(14) 0.0237(4) Uani 1 1 d . . .
C7 C 0.88671(16) 0.21154(9) 0.09083(15) 0.0293(4) Uani 1 1 d . . .
H7A H 0.8264 0.2425 0.1245 0.035 Uiso 1 1 calc R . .
C13 C 1.29024(17) 0.28927(9) 0.01402(15) 0.0328(4) Uani 1 1 d . . .
H13A H 1.2462 0.3156 0.0677 0.039 Uiso 1 1 calc R . .
C16 C 1.31100(17) 0.18595(9) -0.10058(15) 0.0297(4) Uani 1 1 d . . .
H16A H 1.2816 0.1405 -0.1261 0.036 Uiso 1 1 calc R . .
C14 C 1.40832(18) 0.31604(9) -0.02835(16) 0.0341(5) Uani 1 1 d . . .
H14A H 1.4409 0.3610 -0.0031 0.041 Uiso 1 1 calc R . .
O1W O 0.23792(14) 0.13373(8) 0.50881(11) 0.0448(4) Uani 1 1 d . . .
H1WB H 0.1891 0.1248 0.5655 0.054 Uiso 1 1 d R . .
H1WA H 0.2759 0.0920 0.4996 0.054 Uiso 1 1 d R . .
O2W O 0.23159(12) 0.27644(6) 0.33133(12) 0.0382(3) Uani 1 1 d . . .
H2WA H 0.3211 0.2761 0.3104 0.046 Uiso 1 1 d R . .
H2WB H 0.2135 0.3140 0.3571 0.046 Uiso 1 1 d R . .
O3W O 0.77178(14) 0.04646(8) 0.26900(11) 0.0409(3) Uani 1 1 d U . .
H3WA H 0.8436 0.0696 0.2936 0.049 Uiso 1 1 d R . .
H3WB H 0.7977 0.0107 0.2310 0.049 Uiso 1 1 d R . .
O4W O -0.10573(14) -0.10636(7) 0.29810(12) 0.0427(4) Uani 1 1 d D . .
H4WB H -0.0301(11) -0.0780(7) 0.2980(18) 0.051 Uiso 1 1 d D . .
H4WA H -0.0610(15) -0.1457(6) 0.2806(16) 0.051 Uiso 1 1 d D . .
O5W O 0.4555(4) -0.08442(13) 0.3686(2) 0.0589(11) Uani 0.50 1 d P . .
O7W O 0.3684(5) -0.0012(2) 0.5385(3) 0.0862(15) Uani 0.50 1 d P A 1
O6W O 0.2373(10) -0.0238(3) 0.4885(4) 0.175(4) Uani 0.50 1 d P B 2

loop_
_atom_site_aniso_label
_atom_site_aniso_U_11
_atom_site_aniso_U_22
_atom_site_aniso_U_33
_atom_site_aniso_U_23
_atom_site_aniso_U_13
_atom_site_aniso_U_12
Cu2 0.01541(8) 0.01973(8) 0.02934(9) -0.00785(7) 0.01109(7) -0.00357(6)
Cu1 0.01657(8) 0.02059(8) 0.03225(9) -0.00646(7) 0.01164(7) 0.00062(7)
O3 0.0237(5) 0.0237(5) 0.0293(5) -0.0084(4) 0.0099(4) -0.0017(4)
N2 0.0170(5) 0.0166(5) 0.0258(6) -0.0039(5) 0.0078(5) -0.0005(5)
O5 0.0255(5) 0.0247(5) 0.0470(6) -0.0156(5) 0.0176(5) -0.0050(4)
N4 0.0190(6) 0.0260(6) 0.0335(7) 0.0060(5) 0.0122(5) -0.0028(5)
N3 0.0175(5) 0.0217(6) 0.0265(6) -0.0032(5) 0.0094(5) -0.0036(5)
O6 0.0238(5) 0.0287(5) 0.0638(7) -0.0234(5) 0.0267(5) -0.0107(4)
O1 0.0209(5) 0.0271(5) 0.0428(6) -0.0113(5) 0.0158(5) -0.0039(4)
C3 0.0175(6) 0.0162(6) 0.0250(7) -0.0005(5) 0.0062(6) -0.0010(5)
O2 0.0348(6) 0.0296(6) 0.0637(8) -0.0202(6) 0.0253(6) -0.0140(5)
C6 0.0220(7) 0.0197(7) 0.0307(7) -0.0057(6) 0.0118(6) -0.0042(6)
C1 0.0199(7) 0.0255(7) 0.0310(8) -0.0035(6) 0.0095(6) -0.0046(6)
N1 0.0163(5) 0.0186(5) 0.0258(6) -0.0047(5) 0.0086(5) -0.0013(5)
C4 0.0120(6) 0.0199(6) 0.0343(8) -0.0059(6) 0.0104(6) -0.0008(5)
C2 0.0170(6) 0.0179(6) 0.0270(7) -0.0050(6) 0.0076(6) -0.0015(5)
O4 0.0439(7) 0.0187(5) 0.0450(7) -0.0025(5) 0.0082(6) -0.0002(5)
C5 0.0174(6) 0.0193(6) 0.0240(7) -0.0061(6) 0.0091(5) -0.0008(5)
C15 0.0226(7) 0.0256(7) 0.0362(8) 0.0007(7) 0.0128(6) -0.0004(6)
C10 0.0206(7) 0.0224(7) 0.0335(8) 0.0009(6) 0.0115(6) -0.0006(6)
C9 0.0163(6) 0.0266(7) 0.0243(7) 0.0017(6) 0.0066(6) -0.0041(6)
C11 0.0211(7) 0.0198(7) 0.0336(8) -0.0034(6) 0.0096(6) -0.0033(6)
C8 0.0258(7) 0.0241(7) 0.0424(9) -0.0060(7) 0.0156(7) -0.0065(6)
C12 0.0152(6) 0.0274(7) 0.0292(7) 0.0055(6) 0.0067(6) -0.0021(6)
C7 0.0199(7) 0.0269(8) 0.0431(9) -0.0084(7) 0.0158(6) -0.0034(6)
C13 0.0267(7) 0.0333(8) 0.0406(9) -0.0093(7) 0.0183(7) -0.0092(7)
C16 0.0240(7) 0.0281(8) 0.0384(9) -0.0041(7) 0.0114(7) -0.0049(6)
C14 0.0283(8) 0.0294(8) 0.0466(9) -0.0073(7) 0.0167(7) -0.0109(7)
O1W 0.0428(7) 0.0538(8) 0.0393(7) 0.0041(6) 0.0138(6) 0.0047(6)
O2W 0.0262(5) 0.0201(5) 0.0708(8) -0.0131(6) 0.0214(6) -0.0020(4)
O3W 0.0338(6) 0.0473(7) 0.0413(5) 0.0020(5) 0.0003(5) -0.0038(5)
O4W 0.0433(7) 0.0343(7) 0.0532(8) -0.0004(6) 0.0219(6) -0.0001(6)
O5W 0.146(3) 0.0137(11) 0.0173(11) 0.0031(9) 0.0079(15) 0.0026(15)
O7W 0.115(3) 0.083(3) 0.063(2) -0.011(2) 0.023(2) 0.011(3)
O6W 0.393(11) 0.067(3) 0.070(3) 0.009(2) 0.059(4) -0.013(5)

loop_
_atom_type_symbol
_atom_type_description
_atom_type_scat_dispersion_real
_atom_type_scat_dispersion_imag
_atom_type_scat_source
C C 0.0033 0.0016 'International Tables Vol C Tables 4.2.6.8 and 6.1.1.4'
H H 0.0000 0.0000 'International Tables Vol C Tables 4.2.6.8 and 6.1.1.4'
N N 0.0061 0.0033 'International Tables Vol C Tables 4.2.6.8 and 6.1.1.4'
O O 0.0106 0.0060 'International Tables Vol C Tables 4.2.6.8 and 6.1.1.4'
Cu Cu 0.3201 1.2651 'International Tables Vol C Tables 4.2.6.8 and 6.1.1.4'

loop_
_geom_angle_atom_site_label_1
_geom_angle_atom_site_label_2
_geom_angle_atom_site_label_3
_geom_angle
_geom_angle_site_symmetry_1
_geom_angle_site_symmetry_3
_geom_angle_publ_flag
O3 Cu2 O6 171.33(5) 3_655 . ?
O3 Cu2 N2 94.35(5) 3_655 . ?
O6 Cu2 N2 81.72(5) . . ?
O3 Cu2 N3 94.62(5) 3_655 . ?
O6 Cu2 N3 88.65(5) . . ?
N2 Cu2 N3 169.50(5) . . ?
O3 Cu2 O3W 90.66(5) 3_655 . ?
O6 Cu2 O3W 97.46(5) . . ?
N2 Cu2 O3W 96.82(5) . . ?
N3 Cu2 O3W 88.54(5) . . ?
O2W Cu1 O1 163.17(6) . . ?
O2W Cu1 N1 92.05(5) . . ?
O1 Cu1 N1 83.27(5) . . ?
O2W Cu1 N4 91.50(5) . 4_466 ?
O1 Cu1 N4 90.55(5) . 4_466 ?
N1 Cu1 N4 169.59(5) . 4_466 ?
O2W Cu1 O1W 104.68(5) . . ?
O1 Cu1 O1W 91.72(5) . . ?
N1 Cu1 O1W 92.70(5) . . ?
N4 Cu1 O1W 95.85(5) 4_466 . ?
C4 O3 Cu2 116.22(10) . 3_655 ?
C5 N2 C3 105.50(12) . . ?
C5 N2 Cu2 110.91(9) . . ?
C3 N2 Cu2 143.09(10) . . ?
C14 N4 C15 117.28(14) . . ?
C14 N4 Cu1 121.84(11) . 4_765 ?
C15 N4 Cu1 120.87(11) . 4_765 ?
C11 N3 C7 116.89(13) . . ?
C11 N3 Cu2 122.05(10) . . ?
C7 N3 Cu2 121.06(10) . . ?
C6 O6 Cu2 116.15(10) . . ?
C1 O1 Cu1 115.07(10) . . ?
N2 C3 C2 107.48(12) . . ?
N2 C3 C4 123.99(13) . . ?
C2 C3 C4 128.39(13) . . ?
O5 C6 O6 123.85(14) . . ?
O5 C6 C5 122.03(14) . . ?
O6 C6 C5 114.11(13) . . ?
O2 C1 O1 124.69(15) . . ?
O2 C1 C2 121.14(15) . . ?
O1 C1 C2 114.15(13) . . ?
C5 N1 C2 104.67(12) . . ?
C5 N1 Cu1 145.10(10) . . ?
C2 N1 Cu1 110.06(9) . . ?
O4 C4 O3 125.57(14) . . ?
O4 C4 C3 119.30(14) . . ?
O3 C4 C3 115.10(13) . . ?
N1 C2 C3 109.28(13) . . ?
N1 C2 C1 117.40(13) . . ?
C3 C2 C1 133.21(14) . . ?
N1 C5 N2 113.06(12) . . ?
N1 C5 C6 130.25(13) . . ?
N2 C5 C6 116.67(13) . . ?
N4 C15 C16 122.86(16) . . ?
N4 C15 H15A 118.6 . . ?
C16 C15 H15A 118.6 . . ?
C11 C10 C9 119.92(14) . . ?
C11 C10 H10A 120.0 . . ?
C9 C10 H10A 120.0 . . ?
C8 C9 C10 116.36(14) . . ?
C8 C9 C12 120.90(14) . . ?
C10 C9 C12 122.62(14) . . ?
N3 C11 C10 123.38(14) . . ?
N3 C11 H11A 118.3 . . ?
C10 C11 H11A 118.3 . . ?
C7 C8 C9 120.17(15) . . ?
C7 C8 H8A 119.9 . . ?
C9 C8 H8A 119.9 . . ?
C13 C12 C16 116.66(15) . . ?
C13 C12 C9 122.34(15) . . ?
C16 C12 C9 120.98(14) . . ?
N3 C7 C8 123.27(15) . . ?
N3 C7 H7A 118.4 . . ?
C8 C7 H7A 118.4 . . ?
C14 C13 C12 120.02(16) . . ?
C14 C13 H13A 120.0 . . ?
C12 C13 H13A 120.0 . . ?
C15 C16 C12 119.98(15) . . ?
C15 C16 H16A 120.0 . . ?
C12 C16 H16A 120.0 . . ?
N4 C14 C13 123.14(16) . . ?
N4 C14 H14A 118.4 . . ?
C13 C14 H14A 118.4 . . ?
Cu1 O1W H1WB 124.3 . . ?
Cu1 O1W H1WA 110.5 . . ?
H1WB O1W H1WA 101.1 . . ?
Cu1 O2W H2WA 113.3 . . ?
Cu1 O2W H2WB 133.6 . . ?
H2WA O2W H2WB 110.7 . . ?
Cu2 O3W H3WA 110.3 . . ?
Cu2 O3W H3WB 95.2 . . ?
H3WA O3W H3WB 107.7 . . ?
H4WB O4W H4WA 93.6(13) . . ?

loop_
_geom_bond_atom_site_label_1
_geom_bond_atom_site_label_2
_geom_bond_distance
_geom_bond_site_symmetry_2
_geom_bond_publ_flag
Cu2 O3 1.9543(11) 3_655 ?
Cu2 O6 1.9756(12) . ?
Cu2 N2 1.9968(13) . ?
Cu2 N3 2.0290(13) . ?
Cu2 O3W 2.3744(14) . ?
Cu1 O2W 1.9645(12) . ?
Cu1 O1 1.9733(11) . ?
Cu1 N1 1.9912(13) . ?
Cu1 N4 1.9983(13) 4_466 ?
Cu1 O1W 2.2852(14) . ?
O3 C4 1.2659(19) . ?
O3 Cu2 1.9543(11) 3_655 ?
N2 C5 1.3447(19) . ?
N2 C3 1.3628(18) . ?
O5 C6 1.2390(19) . ?
N4 C14 1.331(2) . ?
N4 C15 1.340(2) . ?
N4 Cu1 1.9983(13) 4_765 ?
N3 C11 1.334(2) . ?
N3 C7 1.338(2) . ?
O6 C6 1.271(2) . ?
O1 C1 1.296(2) . ?
C3 C2 1.376(2) . ?
C3 C4 1.506(2) . ?
O2 C1 1.233(2) . ?
C6 C5 1.473(2) . ?
C1 C2 1.476(2) . ?
N1 C5 1.3353(19) . ?
N1 C2 1.3623(19) . ?
C4 O4 1.2325(19) . ?
C15 C16 1.379(2) . ?
C15 H15A 0.9300 . ?
C10 C11 1.380(2) . ?
C10 C9 1.391(2) . ?
C10 H10A 0.9300 . ?
C9 C8 1.388(2) . ?
C9 C12 1.487(2) . ?
C11 H11A 0.9300 . ?
C8 C7 1.376(2) . ?
C8 H8A 0.9300 . ?
C12 C13 1.385(2) . ?
C12 C16 1.387(2) . ?
C7 H7A 0.9300 . ?
C13 C14 1.378(2) . ?
C13 H13A 0.9300 . ?
C16 H16A 0.9300 . ?
C14 H14A 0.9300 . ?
O1W H1WB 0.8670 . ?
O1W H1WA 0.8642 . ?
O2W H2WA 0.9219 . ?
O2W H2WB 0.7838 . ?
O3W H3WA 0.8507 . ?
O3W H3WB 0.8490 . ?
O4W H4WB 0.903(11) . ?
O4W H4WA 0.880(11) . ?

loop_
_geom_torsion_atom_site_label_1
_geom_torsion_atom_site_label_2
_geom_torsion_atom_site_label_3
_geom_torsion_atom_site_label_4
_geom_torsion
_geom_torsion_site_symmetry_1
_geom_torsion_site_symmetry_2
_geom_torsion_site_symmetry_3
_geom_torsion_site_symmetry_4
_geom_torsion_publ_flag
O3 Cu2 N2 C5 -177.40(10) 3_655 . . . ?
O6 Cu2 N2 C5 -5.17(10) . . . . ?
N3 Cu2 N2 C5 -28.9(3) . . . . ?
O3W Cu2 N2 C5 91.42(10) . . . . ?
O3 Cu2 N2 C3 12.56(17) 3_655 . . . ?
O6 Cu2 N2 C3 -175.21(18) . . . . ?
N3 Cu2 N2 C3 161.1(2) . . . . ?
O3W Cu2 N2 C3 -78.63(17) . . . . ?
O3 Cu2 N3 C11 -15.67(12) 3_655 . . . ?
O6 Cu2 N3 C11 172.37(12) . . . . ?
N2 Cu2 N3 C11 -164.2(2) . . . . ?
O3W Cu2 N3 C11 74.87(12) . . . . ?
O3 Cu2 N3 C7 165.20(12) 3_655 . . . ?
O6 Cu2 N3 C7 -6.76(12) . . . . ?
N2 Cu2 N3 C7 16.7(3) . . . . ?
O3W Cu2 N3 C7 -104.26(12) . . . . ?
O3 Cu2 O6 C6 65.6(4) 3_655 . . . ?
N2 Cu2 O6 C6 2.09(12) . . . . ?
N3 Cu2 O6 C6 177.89(12) . . . . ?
O3W Cu2 O6 C6 -93.76(12) . . . . ?
O2W Cu1 O1 C1 75.9(2) . . . . ?
N1 Cu1 O1 C1 1.29(11) . . . . ?
N4 Cu1 O1 C1 172.90(11) 4_466 . . . ?
O1W Cu1 O1 C1 -91.22(11) . . . . ?
C5 N2 C3 C2 -0.47(16) . . . . ?
Cu2 N2 C3 C2 169.87(13) . . . . ?
C5 N2 C3 C4 175.44(13) . . . . ?
Cu2 N2 C3 C4 -14.2(3) . . . . ?
Cu2 O6 C6 O5 -177.62(12) . . . . ?
Cu2 O6 C6 C5 1.29(17) . . . . ?
Cu1 O1 C1 O2 179.46(13) . . . . ?
Cu1 O1 C1 C2 -2.28(17) . . . . ?
O2W Cu1 N1 C5 10.45(18) . . . . ?
O1 Cu1 N1 C5 174.23(19) . . . . ?
N4 Cu1 N1 C5 120.3(3) 4_466 . . . ?
O1W Cu1 N1 C5 -94.36(18) . . . . ?
O2W Cu1 N1 C2 -163.69(10) . . . . ?
O1 Cu1 N1 C2 0.09(10) . . . . ?
N4 Cu1 N1 C2 -53.8(3) 4_466 . . . ?
O1W Cu1 N1 C2 91.50(10) . . . . ?
Cu2 O3 C4 O4 -4.5(2) 3_655 . . . ?
Cu2 O3 C4 C3 177.61(9) 3_655 . . . ?
N2 C3 C4 O4 109.05(17) . . . . ?
C2 C3 C4 O4 -75.9(2) . . . . ?
N2 C3 C4 O3 -72.93(18) . . . . ?
C2 C3 C4 O3 102.10(18) . . . . ?
C5 N1 C2 C3 -0.97(16) . . . . ?
Cu1 N1 C2 C3 175.57(10) . . . . ?
C5 N1 C2 C1 -177.86(13) . . . . ?
Cu1 N1 C2 C1 -1.32(16) . . . . ?
N2 C3 C2 N1 0.92(17) . . . . ?
C4 C3 C2 N1 -174.76(14) . . . . ?
N2 C3 C2 C1 177.12(16) . . . . ?
C4 C3 C2 C1 1.4(3) . . . . ?
O2 C1 C2 N1 -179.24(15) . . . . ?
O1 C1 C2 N1 2.4(2) . . . . ?
O2 C1 C2 C3 4.8(3) . . . . ?
O1 C1 C2 C3 -173.52(16) . . . . ?
C2 N1 C5 N2 0.70(16) . . . . ?
Cu1 N1 C5 N2 -173.62(13) . . . . ?
C2 N1 C5 C6 179.08(15) . . . . ?
Cu1 N1 C5 C6 4.8(3) . . . . ?
C3 N2 C5 N1 -0.14(16) . . . . ?
Cu2 N2 C5 N1 -173.95(10) . . . . ?
C3 N2 C5 C6 -178.77(13) . . . . ?
Cu2 N2 C5 C6 7.42(16) . . . . ?
O5 C6 C5 N1 -5.4(3) . . . . ?
O6 C6 C5 N1 175.65(15) . . . . ?
O5 C6 C5 N2 172.92(14) . . . . ?
O6 C6 C5 N2 -6.0(2) . . . . ?
C14 N4 C15 C16 -1.0(2) . . . . ?
Cu1 N4 C15 C16 178.67(13) 4_765 . . . ?
C11 C10 C9 C8 0.8(2) . . . . ?
C11 C10 C9 C12 -175.28(15) . . . . ?
C7 N3 C11 C10 -1.1(2) . . . . ?
Cu2 N3 C11 C10 179.76(12) . . . . ?
C9 C10 C11 N3 0.2(2) . . . . ?
C10 C9 C8 C7 -1.0(2) . . . . ?
C12 C9 C8 C7 175.22(15) . . . . ?
C8 C9 C12 C13 16.4(2) . . . . ?
C10 C9 C12 C13 -167.62(16) . . . . ?
C8 C9 C12 C16 -161.63(16) . . . . ?
C10 C9 C12 C16 14.3(2) . . . . ?
C11 N3 C7 C8 0.9(2) . . . . ?
Cu2 N3 C7 C8 -179.90(13) . . . . ?
C9 C8 C7 N3 0.1(3) . . . . ?
C16 C12 C13 C14 2.1(2) . . . . ?
C9 C12 C13 C14 -176.07(16) . . . . ?
N4 C15 C16 C12 1.9(3) . . . . ?
C13 C12 C16 C15 -2.4(2) . . . . ?
C9 C12 C16 C15 175.79(15) . . . . ?
C15 N4 C14 C13 0.7(3) . . . . ?
Cu1 N4 C14 C13 -178.99(13) 4_765 . . . ?
C12 C13 C14 N4 -1.3(3) . . . . ?
